data_2200161
loop_
_publ_author_name
'Parvez, Masood'
'Riaz, Muhammad'
'Malik, Abdul'

_publ_section_title
;
 Eupatorin
;
_journal_issue 3
_journal_name_full 'Acta Crystallographica Section E'
_journal_page_first o289
_journal_page_last o291
_journal_paper_doi 10.1107/S1600536801003609
_journal_volume 57
_journal_year 2001
_chemical_formula_iupac 'C18 H16 O7'
_chemical_formula_moiety 'C18 H16 O7'
_chemical_formula_sum 'C18 H16 O7'
_chemical_formula_weight 344.31
_chemical_name_common Eupatorin
_chemical_name_systematic ' 5,3'-dihydroxy-6,7,4'-trimethoxyflavone '
_space_group_IT_number 14
_symmetry_cell_setting monoclinic
_symmetry_space_group_name_Hall '-P 2ybc'
_symmetry_space_group_name_H-M 'P 1 21/c 1'
_cell_angle_alpha 90.00
_cell_angle_beta 96.462(9)
_cell_angle_gamma 90.00
_cell_formula_units_Z 4
_cell_length_a 5.5475(8)
_cell_length_b 37.690(5)
_cell_length_c 7.4742(6)
_cell_measurement_reflns_used 25
_cell_measurement_temperature 293(2)
_cell_measurement_theta_max 50
_cell_measurement_theta_min 25
_cell_volume 1552.8(3)
_computing_cell_refinement 'CAD-4 Software'
_computing_data_collection 'CAD-4 Software (Enraf-Nonius, 1989)'
_computing_data_reduction 'TEXSAN (Molecular Structure Corporation, 1994)'
_computing_molecular_graphics TEXSAN
_computing_publication_material 'SHELXL97 (Sheldrick, 1997)'
_computing_structure_refinement 'SHELXL97 (Sheldrick, 1997)'
_computing_structure_solution 'SAPI91 (Fan, 1991)'
_diffrn_ambient_temperature 293(2)
_diffrn_measurement_device_type 'Enraf-Nonius CAD-4'
_diffrn_measurement_method \w-2\q
_diffrn_radiation_monochromator graphite
_diffrn_radiation_source 'fine-focus sealed tube'
_diffrn_radiation_type CuK\a
_diffrn_radiation_wavelength 1.54178
_diffrn_reflns_av_R_equivalents .015
_diffrn_reflns_av_sigmaI/netI .017
_diffrn_reflns_limit_h_max 6
_diffrn_reflns_limit_h_min 0
_diffrn_reflns_limit_k_max 45
_diffrn_reflns_limit_k_min -45
_diffrn_reflns_limit_l_max 8
_diffrn_reflns_limit_l_min -8
_diffrn_reflns_number 5869
_diffrn_reflns_theta_max 68.0
_diffrn_reflns_theta_min 5.0
_diffrn_standards_decay_% .32
_diffrn_standards_interval_count 200
_diffrn_standards_number 3
_exptl_absorpt_coefficient_mu .97
_exptl_absorpt_correction_T_max .94
_exptl_absorpt_correction_T_min .70
_exptl_absorpt_correction_type empirical
_exptl_absorpt_process_details '\y-scan (3 reflections) (North et al., 1968)'
_exptl_crystal_colour yellow
_exptl_crystal_density_diffrn 1.473
_exptl_crystal_density_meas ?
_exptl_crystal_density_method 'not measured'
_exptl_crystal_description needle
_exptl_crystal_F_000 720
_exptl_crystal_size_max .40
_exptl_crystal_size_mid .20
_exptl_crystal_size_min .07
_refine_diff_density_max .21
_refine_diff_density_min -.20
_refine_ls_extinction_coef .0092(9)
_refine_ls_extinction_method SHELXL97
_refine_ls_goodness_of_fit_ref 1.09
_refine_ls_hydrogen_treatment constr
_refine_ls_matrix_type full
_refine_ls_number_parameters 232
_refine_ls_number_reflns 2706
_refine_ls_number_restraints 0
_refine_ls_restrained_S_all 1.09
_refine_ls_R_factor_all .045
_refine_ls_R_factor_gt .038
_refine_ls_shift/su_max <0.001
_refine_ls_shift/su_mean .00
_refine_ls_structure_factor_coef Fsqd
_refine_ls_weighting_details 'calc w = 1/[\s^2^(Fo^2^)+(0.068P)^2^+0.387P] where P = (Fo^2^+2Fc^2^)/3'
_refine_ls_weighting_scheme calc
_refine_ls_wR_factor_ref .121
_reflns_number_gt 2310
_reflns_number_total 2706
_reflns_threshold_expression 'I > 2\s(I)'
_cod_data_source_file cv6007.cif
_cod_data_source_block I
_cod_depositor_comments
;
The following automatic conversions were performed:
'_symmetry_cell_setting' value 'Monoclinic' changed to 'monoclinic'
according to '/home/saulius/struct/CIF-dictionaries/cif_core.dic'
dictionary named 'cif_core.dic' version 2.4.1 from 2010-06-29.

Automatic conversion script
Id: cif_fix_enum 1527 2010-12-29 10:47:43Z saulius 

The following automatic conversions were performed:

'_symmetry_cell_setting' value 'Monoclinic' changed to 'monoclinic'
according to /home/saulius/struct/CIF-dictionaries/cif_core.dic
dictionary named 'cif_core.dic' version 2.4.1 from 2010-06-29.

Automatic conversion script
Id: cif_fix_values 1715 2011-07-08 13:25:40Z adriana 

The following automatic conversions were performed:

'_exptl_crystal_density_meas' value 'not measured' was changed to '?'
- the value is perceived as not measured.

Automatic conversion script
Id: cif_fix_values 3008 2015-01-20 13:52:24Z robertas 
;
_cod_original_sg_symbol_H-M 'P 21/c'
_cod_database_code 2200161
_cod_database_fobs_code 2200161

loop_
_symmetry_equiv_pos_as_xyz
'x, y, z'
'-x, y+1/2, -z+1/2'
'-x, -y, -z'
'x, -y-1/2, z-1/2'

loop_
_atom_site_label
_atom_site_fract_x
_atom_site_fract_y
_atom_site_fract_z
_atom_site_U_iso_or_equiv
_atom_site_adp_type
_atom_site_calc_flag
_atom_site_refinement_flags
_atom_site_occupancy
_atom_site_disorder_assembly
_atom_site_disorder_group
_atom_site_type_symbol
O1 .3553(2) .12564(3) .35165(14) .0385(3) Uani d . 1 . . O
C2 .5479(3) .10329(4) .3537(2) .0352(4) Uani d . 1 . . C
C3 .7183(3) .10136(5) .4976(2) .0400(4) Uani d . 1 . . C
H3 .8474 .0857 .4943 .048 Uiso calc R 1 . . H
C4 .7062(3) .12260(4) .6540(2) .0360(4) Uani d . 1 . . C
C5 .4785(3) .17112(4) .7889(2) .0355(4) Uani d . 1 . . C
C6 .2879(3) .19485(4) .7744(2) .0350(4) Uani d . 1 . . C
C7 .1173(3) .19443(4) .6195(2) .0342(4) Uani d . 1 . . C
C8 .1416(3) .17111(4) .4787(2) .0349(4) Uani d . 1 . . C
H8 .0305 .1712 .3758 .042 Uiso calc R 1 . . H
C9 .3352(3) .14784(4) .4958(2) .0330(4) Uani d . 1 . . C
C10 .5061(3) .14687(4) .6477(2) .0337(4) Uani d . 1 . . C
C1' .5484(3) .08296(4) .1863(2) .0373(4) Uani d . 1 . . C
C2' .3654(3) .08712(4) .0436(2) .0365(4) Uani d . 1 . . C
H2' .2400 .1031 .0545 .044 Uiso calc R 1 . . H
C3' .3680(3) .06781(4) -.1140(2) .0366(4) Uani d . 1 . . C
C4' .5564(3) .04374(4) -.1315(2) .0398(4) Uani d . 1 . . C
C5' .7371(4) .03966(6) .0103(3) .0550(5) Uani d . 1 . . C
H5' .8628 .0237 .0001 .066 Uiso calc R 1 . . H
C6' .7330(4) .05905(6) .1676(2) .0537(5) Uani d . 1 . . C
H6' .8559 .0559 .2616 .064 Uiso calc R 1 . . H
O2 .8642(2) .12084(3) .78969(15) .0449(3) Uani d . 1 . . O
O3 .6405(2) .17159(3) .93745(16) .0462(3) Uani d . 1 . . O
H3A .7447 .1565 .9283 .069 Uiso calc R 1 . . H
O4 .2678(2) .22016(3) .90419(16) .0435(3) Uani d . 1 . . O
O5 -.0653(2) .21808(3) .62101(15) .0435(3) Uani d . 1 . . O
O6 .1962(2) .07125(4) -.25606(16) .0503(4) Uani d . 1 . . O
H6 .0997 .0867 -.2346 .075 Uiso calc R 1 . . H
O7 .5478(2) .02631(3) -.29052(16) .0504(4) Uani d . 1 . . O
C11 .2154(4) .20668(5) 1.0740(2) .0498(5) Uani d . 1 . . C
H11A .0499 .1988 1.0646 .075 Uiso calc R 1 . . H
H11B .2399 .2251 1.1632 .075 Uiso calc R 1 . . H
H11C .3213 .1871 1.1086 .075 Uiso calc R 1 . . H
C12 -.2254(4) .22346(5) .4593(3) .0474(5) Uani d . 1 . . C
H12A -.1332 .2306 .3642 .071 Uiso calc R 1 . . H
H12B -.3409 .2416 .4790 .071 Uiso calc R 1 . . H
H12C -.3095 .2018 .4264 .071 Uiso calc R 1 . . H
C13 .7411(4) .00195(6) -.3125(3) .0556(5) Uani d . 1 . . C
H13A .8929 .0144 -.2996 .083 Uiso calc R 1 . . H
H13B .7154 -.0086 -.4301 .083 Uiso calc R 1 . . H
H13C .7444 -.0163 -.2226 .083 Uiso calc R 1 . . H

loop_
_atom_site_aniso_label
_atom_site_aniso_U_11
_atom_site_aniso_U_22
_atom_site_aniso_U_33
_atom_site_aniso_U_12
_atom_site_aniso_U_13
_atom_site_aniso_U_23
O1 .0416(7) .0415(6) .0301(6) .0103(5) -.0052(5) -.0072(4)
C2 .0375(9) .0332(8) .0337(8) .0036(6) -.0007(7) -.0025(6)
C3 .0421(10) .0416(9) .0344(8) .0098(7) -.0037(7) -.0049(7)
C4 .0400(10) .0363(8) .0300(8) .0007(7) -.0030(7) .0012(6)
C5 .0424(10) .0358(8) .0275(8) -.0022(7) .0003(6) -.0002(6)
C6 .0451(10) .0318(8) .0285(7) -.0002(7) .0059(6) -.0010(6)
C7 .0383(9) .0326(8) .0322(8) .0024(6) .0066(6) .0046(6)
C8 .0378(9) .0384(8) .0274(7) .0026(7) -.0014(6) .0021(6)
C9 .0394(9) .0327(8) .0266(7) .0003(6) .0018(6) -.0014(6)
C10 .0382(9) .0339(8) .0285(8) .0003(6) .0014(6) .0001(6)
C1' .0413(10) .0375(8) .0316(8) .0058(7) -.0028(7) -.0036(6)
C2' .0385(10) .0362(8) .0335(8) .0069(7) -.0022(7) -.0034(6)
C3' .0395(10) .0364(8) .0316(8) .0023(7) -.0058(7) -.0018(6)
C4' .0473(11) .0376(9) .0330(8) .0057(7) -.0029(7) -.0075(6)
C5' .0557(13) .0601(12) .0455(10) .0263(10) -.0110(9) -.0165(9)
C6' .0546(13) .0624(12) .0389(10) .0233(9) -.0171(8) -.0157(8)
O2 .0468(8) .0516(7) .0332(6) .0107(5) -.0093(5) -.0053(5)
O3 .0498(8) .0529(8) .0329(6) .0075(6) -.0088(5) -.0104(5)
O4 .0627(9) .0353(6) .0329(6) .0038(5) .0067(6) -.0050(4)
O5 .0478(8) .0445(7) .0379(7) .0135(5) .0039(5) -.0006(5)
O6 .0501(8) .0588(8) .0378(7) .0178(6) -.0141(6) -.0139(5)
O7 .0575(9) .0533(7) .0371(7) .0175(6) -.0087(6) -.0162(5)
C11 .0627(13) .0546(11) .0325(9) .0065(9) .0077(8) -.0042(8)
C12 .0475(11) .0483(10) .0457(10) .0126(8) .0020(8) .0076(8)
C13 .0591(13) .0571(11) .0483(11) .0186(9) -.0038(9) -.0210(9)

loop_
_atom_type_symbol
_atom_type_description
_atom_type_scat_dispersion_real
_atom_type_scat_dispersion_imag
_atom_type_scat_source
C C .0181 .0091 'International Tables Vol C Tables 4.2.6.8 and 6.1.1.4'
H H .0000 .0000 'International Tables Vol C Tables 4.2.6.8 and 6.1.1.4'
O O .0492 .0322 'International Tables Vol C Tables 4.2.6.8 and 6.1.1.4'

loop_
_geom_angle_atom_site_label_1
_geom_angle_atom_site_label_2
_geom_angle_atom_site_label_3
_geom_angle
_geom_angle_publ_flag
C2 O1 C9 119.97(12) y
C3 C2 O1 121.41(14) n
C3 C2 C1' 125.58(15) n
O1 C2 C1' 113.00(13) n
C2 C3 C4 121.93(15) n
C2 C3 H3 119.0 n
C4 C3 H3 119.0 n
O2 C4 C3 122.39(15) n
O2 C4 C10 121.56(15) n
C3 C4 C10 116.04(14) n
O3 C5 C6 119.34(14) n
O3 C5 C10 120.27(15) n
C6 C5 C10 120.38(15) n
O4 C6 C5 121.14(15) n
O4 C6 C7 119.15(14) n
C5 C6 C7 119.63(14) n
O5 C7 C8 124.09(15) n
O5 C7 C6 114.87(14) n
C8 C7 C6 121.04(15) n
C9 C8 C7 118.17(14) n
C9 C8 H8 120.9 n
C7 C8 H8 120.9 n
O1 C9 C8 116.31(14) n
O1 C9 C10 120.85(14) n
C8 C9 C10 122.83(14) n
C9 C10 C5 117.94(15) n
C9 C10 C4 119.72(14) n
C5 C10 C4 122.30(15) n
C6' C1' C2' 118.60(15) n
C6' C1' C2 119.95(15) n
C2' C1' C2 121.46(15) n
C3' C2' C1' 120.95(15) n
C3' C2' H2' 119.5 n
C1' C2' H2' 119.5 n
O6 C3' C2' 122.94(15) n
O6 C3' C4' 117.16(14) n
C2' C3' C4' 119.89(15) n
O7 C4' C5' 124.74(16) n
O7 C4' C3' 116.29(15) n
C5' C4' C3' 118.96(15) n
C4' C5' C6' 120.77(17) n
C4' C5' H5' 119.6 n
C6' C5' H5' 119.6 n
C1' C6' C5' 120.82(16) n
C1' C6' H6' 119.6 n
C5' C6' H6' 119.6 n
C5 O3 H3A 109.5 n
C6 O4 C11 114.93(13) y
C7 O5 C12 118.77(13) y
C3' O6 H6 109.5 n
C4' O7 C13 117.25(14) y
O4 C11 H11A 109.5 n
O4 C11 H11B 109.5 n
H11A C11 H11B 109.5 n
O4 C11 H11C 109.5 n
H11A C11 H11C 109.5 n
H11B C11 H11C 109.5 n
O5 C12 H12A 109.5 n
O5 C12 H12B 109.5 n
H12A C12 H12B 109.5 n
O5 C12 H12C 109.5 n
H12A C12 H12C 109.5 n
H12B C12 H12C 109.5 n
O7 C13 H13A 109.5 n
O7 C13 H13B 109.5 n
H13A C13 H13B 109.5 n
O7 C13 H13C 109.5 n
H13A C13 H13C 109.5 n
H13B C13 H13C 109.5 n

loop_
_geom_bond_atom_site_label_1
_geom_bond_atom_site_label_2
_geom_bond_site_symmetry_2
_geom_bond_distance
_geom_bond_publ_flag
O1 C2 . 1.359(2) y
O1 C9 . 1.379(2) y
C2 C3 . 1.352(2) n
C2 C1' . 1.467(2) n
C3 C4 . 1.425(2) n
C3 H3 . .9300 n
C4 O2 . 1.266(2) y
C4 C10 . 1.435(2) n
C5 O3 . 1.348(2) y
C5 C6 . 1.380(2) n
C5 C10 . 1.418(2) n
C6 O4 . 1.374(2) y
C6 C7 . 1.411(2) n
C7 O5 . 1.351(2) y
C7 C8 . 1.389(2) n
C8 C9 . 1.382(2) n
C8 H8 . .9300 n
C9 C10 . 1.395(2) n
C1' C6' . 1.383(2) n
C1' C2' . 1.396(2) n
C2' C3' . 1.386(2) n
C2' H2' . .9300 n
C3' O6 . 1.351(2) y
C3' C4' . 1.401(2) n
C4' O7 . 1.354(2) y
C4' C5' . 1.383(3) n
C5' C6' . 1.386(3) n
C5' H5' . .9300 n
C6' H6' . .9300 n
O3 H3A . .8200 n
O4 C11 . 1.427(2) y
O5 C12 . 1.431(2) y
O6 H6 . .8200 n
O7 C13 . 1.435(2) y
C11 H11A . .9600 n
C11 H11B . .9600 n
C11 H11C . .9600 n
C12 H12A . .9600 n
C12 H12B . .9600 n
C12 H12C . .9600 n
C13 H13A . .9600 n
C13 H13B . .9600 n
C13 H13C . .9600 n

loop_
_geom_hbond_atom_site_label_D
_geom_hbond_atom_site_label_H
_geom_hbond_atom_site_label_A
_geom_hbond_site_symmetry_A
_geom_hbond_distance_DH
_geom_hbond_distance_HA
_geom_hbond_distance_DA
_geom_hbond_angle_DHA
O3 H3A O2 . .82 1.86 2.594(2) 148
O6 H6 O2 1_454 .82 1.86 2.673(2) 174

loop_
_geom_torsion_atom_site_label_1
_geom_torsion_atom_site_label_2
_geom_torsion_atom_site_label_3
_geom_torsion_atom_site_label_4
_geom_torsion
_geom_torsion_publ_flag
C9 O1 C2 C3 2.3(2) n
C9 O1 C2 C1' -176.85(13) n
O1 C2 C3 C4 -.2(3) n
C1' C2 C3 C4 178.81(16) n
C2 C3 C4 O2 179.62(17) n
C2 C3 C4 C10 -1.7(3) n
O3 C5 C6 O4 3.6(2) n
C10 C5 C6 O4 -175.43(14) n
O3 C5 C6 C7 -179.81(15) n
C10 C5 C6 C7 1.2(2) n
O4 C6 C7 O5 -5.0(2) n
C5 C6 C7 O5 178.33(14) n
O4 C6 C7 C8 174.97(14) n
C5 C6 C7 C8 -1.7(2) n
O5 C7 C8 C9 -178.94(14) n
C6 C7 C8 C9 1.1(2) n
C2 O1 C9 C8 176.48(14) n
C2 O1 C9 C10 -2.3(2) n
C7 C8 C9 O1 -178.77(14) n
C7 C8 C9 C10 .0(2) n
O1 C9 C10 C5 178.22(14) n
C8 C9 C10 C5 -.5(2) n
O1 C9 C10 C4 .3(2) n
C8 C9 C10 C4 -178.38(15) n
O3 C5 C10 C9 -179.11(15) n
C6 C5 C10 C9 -.1(2) n
O3 C5 C10 C4 -1.3(2) n
C6 C5 C10 C4 177.71(15) n
O2 C4 C10 C9 -179.72(15) n
C3 C4 C10 C9 1.6(2) n
O2 C4 C10 C5 2.5(3) n
C3 C4 C10 C5 -176.18(15) n
C3 C2 C1' C6' .9(3) n
O1 C2 C1' C6' 179.98(17) n
C3 C2 C1' C2' -179.11(17) n
O1 C2 C1' C2' .0(2) n
C6' C1' C2' C3' -.1(3) n
C2 C1' C2' C3' 179.90(16) n
C1' C2' C3' O6 -179.29(17) n
C1' C2' C3' C4' -.1(3) n
O6 C3' C4' O7 .2(2) n
C2' C3' C4' O7 -179.05(16) n
O6 C3' C4' C5' 179.45(18) n
C2' C3' C4' C5' .2(3) n
O7 C4' C5' C6' 179.1(2) n
C3' C4' C5' C6' -.1(3) n
C2' C1' C6' C5' .2(3) n
C2 C1' C6' C5' -179.8(2) n
C4' C5' C6' C1' -.1(4) n
C5 C6 O4 C11 -68.3(2) n
C7 C6 O4 C11 115.09(17) n
C8 C7 O5 C12 -9.5(2) n
C6 C7 O5 C12 170.45(15) n
C5' C4' O7 C13 -.2(3) n
C3' C4' O7 C13 179.00(17) n

loop_
_cod_related_entry_id
_cod_related_entry_database
_cod_related_entry_code
1 ChemSpider 87743
